data_2004793
_publ_contact_author
;
Dr. Geeta Hundal
Instituto de Quimica Fisica, CSIC
Departamento de Cristalografia
Serrano 119
E-28006 Madrid
Spain
;
_publ_section_title
;
Bis(triethanolamine)calcium 3,5-Dinitrobenzoate
;
_journal_name_full 'Acta Crystallographica C'
_journal_page_first 789
_journal_page_last 792
_journal_paper_doi 10.1107/S010827019501434X
_journal_volume 52
_journal_year 1996
_chemical_formula_iupac '[Ca (C6 H15 N O3)2] (C7 H3 N2 O6)2'
_chemical_formula_moiety 'C26 H36 Ca N6 O18'
_chemical_formula_sum 'C26 H36 Ca N6 O18'
_chemical_formula_weight 760.68
_chemical_name_common 'Bis(trietanolamine)Ca(II) 3,5-dinitribenzoate'
_chemical_name_systematic 'Bis(trietanolamine)Ca(II) 3,5-dinitribenzoate'
_space_group_IT_number 2
_symmetry_cell_setting triclinic
_symmetry_space_group_name_Hall '-P 1'
_symmetry_space_group_name_H-M 'P -1'
_audit_creation_method from_xtal_archive_file_using_CIFIO
_cell_angle_alpha 106.49(3)
_cell_angle_beta 99.47(2)
_cell_angle_gamma 93.370(10)
_cell_formula_units_Z 2
_cell_length_a 7.2894(9)
_cell_length_b 14.221(4)
_cell_length_c 17.324(5)
_cell_measurement_reflns_used 41
_cell_measurement_temperature 293
_cell_measurement_theta_max 20
_cell_measurement_theta_min 8
_cell_volume 1687.9(8)
_computing_cell_refinement 'LSUCRE (Appleman, 1995)'
_computing_data_collection 'Philips PW1100 softare'
_computing_data_reduction 'Xtal3.2 (Hall, Flack & Stewart, 1994)'
_computing_molecular_graphics Xtal3.2
_computing_publication_material Xtal3.2
_computing_structure_refinement Xtal3.2
_computing_structure_solution 'MULTAN80 (Main et al., 1980)'
_diffrn_ambient_temperature 293
_diffrn_measurement_device 'Philips PW1100 diffractometer'
_diffrn_measurement_method '\w scan'
_diffrn_radiation_monochromator graphite
_diffrn_radiation_source xray_tube
_diffrn_radiation_type 'Mo K\a'
_diffrn_radiation_wavelength 0.71069
_diffrn_reflns_av_R_equivalents 0.0269
_diffrn_reflns_av_sigmaI/netI 0.027
_diffrn_reflns_limit_h_max 8
_diffrn_reflns_limit_h_min -8
_diffrn_reflns_limit_k_max 16
_diffrn_reflns_limit_k_min -16
_diffrn_reflns_limit_l_max 20
_diffrn_reflns_limit_l_min 0
_diffrn_reflns_number 5964
_diffrn_reflns_reduction_process perpendicular_monochr_Lp
_diffrn_reflns_theta_max 25.03
_diffrn_reflns_theta_min 2.22
_diffrn_standards_decay_% 1
_diffrn_standards_interval_time 90
_diffrn_standards_number 2
_exptl_absorpt_coefficient_mu 0.263
_exptl_absorpt_correction_T_max 1.0000
_exptl_absorpt_correction_T_min 0.9448
_exptl_absorpt_correction_type '\y scan (North, Phillips & Mathews, 1968)'
_exptl_crystal_colour 'Light yellow'
_exptl_crystal_density_diffrn 1.497
_exptl_crystal_density_meas 1.487
_exptl_crystal_density_method flotation
_exptl_crystal_description Prism
_exptl_crystal_F_000 796
_exptl_crystal_size_max 0.30
_exptl_crystal_size_mid 0.25
_exptl_crystal_size_min 0.20
_refine_diff_density_max 1.301
_refine_diff_density_min -.915
_refine_ls_extinction_method none
_refine_ls_goodness_of_fit_all 1.057
_refine_ls_goodness_of_fit_obs 1.115
_refine_ls_hydrogen_treatment noref
_refine_ls_matrix_type full
_refine_ls_number_constraints 0
_refine_ls_number_parameters 460
_refine_ls_number_reflns 3828
_refine_ls_number_restraints 0
_refine_ls_R_factor_all .123
_refine_ls_R_factor_obs .062
_refine_ls_shift/esd_max .074
_refine_ls_shift/esd_mean .007
_refine_ls_structure_factor_coef F
_refine_ls_weighting_scheme 'Weighting scheme: PESOS (Martinez-Ripoll & Cano, 1975)'
_refine_ls_wR_factor_all .116
_refine_ls_wR_factor_obs .08
_reflns_number_observed 3828
_reflns_number_total 5964
_reflns_observed_criterion refl_observed_if_F____>2_sigma(F___)
_cod_data_source_file na1201.cif
_cod_data_source_block CATEA
_cod_database_code 2004793

loop_
_symmetry_equiv_pos_as_xyz
+x,+y,+z
-x,-y,-z

loop_
_atom_site_aniso_label
_atom_site_aniso_U_11
_atom_site_aniso_U_22
_atom_site_aniso_U_33
_atom_site_aniso_U_12
_atom_site_aniso_U_13
_atom_site_aniso_U_23
Ca .0268(8) .0354(9) .0322(8) -.0022(6) .0053(6) .0084(7)
O1A .040(3) .056(4) .073(4) -.005(3) -.003(3) .032(3)
O2A .050(4) .057(4) .090(5) -.017(3) -.016(3) .040(3)
O3A .056(5) .083(6) .119(7) -.013(4) .003(4) .024(5)
O4A .105(6) .080(5) .118(7) -.049(5) -.004(5) .035(5)
O5A .107(7) .075(5) .112(7) .035(5) .000(5) .034(5)
O6A .120(7) .057(5) .190(10) .025(4) .060(6) .065(6)
N1A .059(5) .066(6) .066(5) -.026(5) .013(4) .011(4)
N2A .095(7) .059(6) .083(6) .023(5) .032(6) .029(5)
C1A .035(4) .049(5) .044(5) .003(4) .005(4) .020(4)
C2A .043(5) .042(4) .033(4) .000(4) .011(3) .012(3)
C3A .054(5) .043(5) .038(4) .003(4) .015(4) .011(4)
C4A .056(5) .042(5) .050(5) -.003(4) .021(4) .009(4)
C5A .081(7) .037(5) .054(5) -.002(5) .027(5) .011(4)
C6A .060(6) .038(5) .054(5) .006(4) .016(4) .017(4)
C7A .053(5) .053(5) .041(5) .001(4) .012(4) .015(4)
O1B .087(6) .169(9) .166(9) -.017(6) .034(6) .095(8)
O2B .063(5) .137(8) .092(6) .019(5) .030(4) .045(6)
O3B .188(9) .056(5) .127(7) -.013(5) .015(7) .053(5)
O4B .240(10) .073(6) .111(7) .080(7) .089(8) .049(5)
O5B .051(4) .081(5) .110(6) .019(4) .035(4) .051(4)
O6B .055(4) .047(4) .089(5) .009(3) .003(3) .040(3)
N1B .170(10) .043(5) .048(5) .006(6) .020(6) .011(4)
N2B .080(6) .067(6) .067(5) -.005(5) -.005(5) .028(5)
C1B .037(5) .074(7) .063(6) -.003(5) .004(4) .032(6)
C2B .051(5) .066(6) .048(5) -.008(4) -.001(4) .025(5)
C3B .067(6) .056(6) .053(6) -.016(5) .001(5) .017(5)
C4B .094(7) .033(5) .048(5) -.001(5) .000(5) .013(4)
C5B .072(6) .040(5) .047(5) .007(4) .001(4) .016(4)
C6B .051(5) .044(5) .035(4) -.006(4) .002(4) .013(4)
C7B .046(5) .045(5) .044(5) -.004(4) -.001(4) .019(4)
O7C .067(4) .051(3) .044(3) -.020(3) .003(3) .018(3)
O8C .044(3) .062(4) .105(5) .011(3) .000(3) .043(4)
O9C .041(3) .066(4) .092(5) .001(3) .019(3) .008(4)
N3C .039(4) .040(4) .051(4) .001(3) .011(3) .015(3)
C8C .056(5) .063(6) .035(4) -.007(4) .005(4) .008(4)
C9C .046(5) .059(5) .040(5) -.001(4) .016(4) .013(4)
C10C .077(7) .038(5) .084(7) .021(5) .031(6) .015(5)
C11C .056(6) .049(6) .102(8) .017(4) .020(5) .039(5)
C12C .049(5) .066(6) .054(5) -.017(4) .010(4) .010(5)
C13C .025(4) .101(8) .074(7) .006(5) .006(4) .034(6)
O7D .115(6) .081(5) .062(5) -.033(4) .026(4) .017(4)
O8D .038(3) .068(4) .047(3) -.004(3) .013(3) .015(3)
O9D .047(3) .050(4) .065(4) .016(3) -.005(3) .015(3)
N3D .040(4) .040(4) .038(4) .005(3) .005(3) .010(3)
C8D .160(10) .120(10) .050(6) -.060(10) .018(7) .017(7)
C9D .107(8) .065(6) .057(6) .009(6) .044(6) .022(5)
C10D .062(8) .25(2) .054(7) -.047(9) .004(6) -.027(9)
C11D .041(5) .099(8) .056(6) .008(5) -.002(5) .008(6)
C12D .33(3) .120(10) .058(8) .15(2) -.070(10) -.051(8)
C13D .058(6) .044(5) .086(7) .004(4) -.017(5) .013(5)

loop_
_atom_site_label
_atom_site_fract_x
_atom_site_fract_y
_atom_site_fract_z
_atom_site_U_iso_or_equiv
_atom_site_thermal_displace_type
_atom_site_calc_flag
_atom_site_calc_attached_atom
Ca .1461(2) -.03450(10) .22833(9) .0321(7) Uani yes yes
O1A .6693(7) .1269(4) .1743(4) .056(3) Uani yes yes
O2A .4075(8) .1481(4) .0996(4) .066(3) Uani yes yes
O3A 1.2102(10) .3777(6) .2248(5) .090(4) Uani yes yes
O4A 1.1626(11) .5220(6) .2193(5) .105(5) Uani yes yes
O5A .3234(14) .4696(6) .0640(5) .098(5) Uani yes yes
O6A .5466(12) .5864(6) .1064(6) .111(6) Uani yes yes
N1A 1.1086(12) .4368(7) .2084(5) .067(4) Uani yes yes
N2A .4845(16) .5021(7) .0954(6) .075(5) Uani yes yes
C1A .5697(11) .1750(6) .1367(5) .042(4) Uani yes yes
C2A .6526(10) .2772(5) .1396(4) .039(3) Uani yes yes
C3A .8406(11) .3073(6) .1683(5) .045(4) Uani yes yes
C4A .9058(12) .4034(6) .1732(5) .050(4) Uani yes yes
C5A .7943(14) .4693(6) .1511(5) .057(5) Uani yes yes
C6A .6097(12) .4344(6) .1208(5) .049(4) Uani yes yes
C7A .5357(11) .3402(6) .1143(5) .049(4) Uani yes yes
O1B .9144(12) .4041(8) .5464(7) .131(6) Uani yes yes
O2B .8372(10) .2551(8) .5333(5) .093(5) Uani yes yes
O3B .4479(15) .6292(6) .6000(6) .121(6) Uani yes yes
O4B .2284(18) .5952(6) .6596(6) .126(7) Uani yes yes
O5B .1224(9) .2712(5) .6931(4) .073(4) Uani yes yes
O6B .3557(8) .1748(4) .6871(4) .060(3) Uani yes yes
N1B .3656(18) .5755(6) .6294(5) .087(6) Uani yes yes
N2B .2803(13) .2507(6) .6811(5) .073(5) Uani yes yes
C1B .8122(12) .3397(9) .5549(6) .056(5) Uani yes yes
C2B .6489(12) .3655(7) .5911(5) .055(4) Uani yes yes
C3B .5926(14) .4573(7) .5949(6) .061(5) Uani yes yes
C4B .4354(15) .4783(6) .6253(5) .060(5) Uani yes yes
C5B .3304(13) .4144(6) .6540(5) .054(4) Uani yes yes
C6B .3948(11) .3233(6) .6502(5) .044(4) Uani yes yes
C7B .5551(11) .2980(6) .6195(5) .045(4) Uani yes yes
O7C .1821(8) -.0050(4) .1016(3) .055(3) Uani yes yes
O8C .3200(8) -0.1741(5) .2140(4) .068(3) Uani yes yes
O9C -0.1851(8) -.0841(5) .2125(4) .069(3) Uani yes yes
N3C .0144(8) -0.1909(4) .0922(4) .043(3) Uani yes yes
C8C .0098(12) -0.1555(6) .0201(5) .054(4) Uani yes yes
C9C .1792(11) -.0864(6) .0300(5) .048(4) Uani yes yes
C10C .1356(14) -0.2705(6) .0919(6) .065(5) Uani yes yes
C11C .2188(13) -0.2690(7) .1755(7) .065(5) Uani yes yes
C12C -0.1776(12) -0.2231(7) .0994(5) .059(4) Uani yes yes
C13C -0.2836(11) -0.1375(8) .1297(6) .065(5) Uani yes yes
O7D .1123(11) -0.1066(5) .3389(4) .088(4) Uani yes yes
O8D .4665(7) .0372(4) .2554(3) .051(3) Uani yes yes
O9D .0180(7) .1226(4) .2548(4) .056(3) Uani yes yes
N3D .2670(8) .0890(4) .3819(4) .039(3) Uani yes yes
C8D .241(2) .0392(10) .4411(7) .117(8) Uani yes yes
C9D .1127(16) -.0486(7) .4155(6) .072(6) Uani yes yes
C10D .4580(16) .1169(11) .3911(7) .139(9) Uani yes yes
C11D .5671(12) .0757(8) .3375(6) .070(5) Uani yes yes
C12D .166(3) .1726(12) .3908(8) .189(11) Uani yes yes
C13D .0718(13) .2001(6) .3291(6) .068(5) Uani yes yes
H3A .93080 .26130 .18470 .06000 Uiso yes yes
H5A .84580 .53920 .15650 .06000 Uiso yes yes
H7A .39800 .31790 .09220 .06000 Uiso yes yes
H3B .66570 .50620 .57510 .06000 Uiso yes yes
H5B .20960 .43200 .67460 .06000 Uiso yes yes
H7B .60410 .23260 .61750 .06000 Uiso yes yes
H81C -0.10930 -0.12530 .00690 .06000 Uiso yes yes
H82C -0.00780 -0.21260 -0.03270 .06000 Uiso yes yes
H91C .29960 -0.11870 .03320 .06000 Uiso yes yes
H92C .18830 -0.06390 -0.01980 .06000 Uiso yes yes
H101C .23380 -0.26710 .05720 .06000 Uiso yes yes
H102C .06580 -0.33680 .05780 .06000 Uiso yes yes
H111C .12360 -0.28540 .20730 .06000 Uiso yes yes
H112C .29860 -0.32470 .17730 .06000 Uiso yes yes
H121C -0.17420 -0.26850 .13550 .06000 Uiso yes yes
H122C -0.24630 -0.27180 .04640 .06000 Uiso yes yes
H131C -0.29770 -0.09480 .09140 .06000 Uiso yes yes
H132C -0.42070 -0.15740 .12620 .06000 Uiso yes yes
H81D .21210 .08660 .49250 .06000 Uiso yes yes
H82D .36750 .02310 .46750 .06000 Uiso yes yes
H91D .13050 -0.08690 .45700 .06000 Uiso yes yes
H92D -0.01770 -0.03010 .42220 .06000 Uiso yes yes
H101D .52020 .12490 .44830 .06000 Uiso yes yes
H102D .46910 .19320 .39680 .06000 Uiso yes yes
H111D .68210 .11950 .34050 .06000 Uiso yes yes
H112D .62870 .02130 .35560 .06000 Uiso yes yes
H121D .23810 .22990 .43350 .06000 Uiso yes yes
H122D .06300 .16060 .42690 .06000 Uiso yes yes
H131D -0.04170 .23510 .34420 .06000 Uiso yes yes
H132D .14750 .25630 .32140 .06000 Uiso yes yes
H7C .27620 .03110 .10250 .06000 Uiso yes yes
H8C .43990 -0.18970 .24160 .06000 Uiso yes yes
H9C -0.27680 -0.12070 .24560 .06000 Uiso yes yes
H7D .02960 -0.17910 .31970 .06000 Uiso yes yes
H8D .52750 .05560 .20580 .06000 Uiso yes yes
H9D -0.09310 .12250 .21740 .06000 Uiso yes yes

loop_
_atom_type_symbol
_atom_type_description
_atom_type_scat_dispersion_real
_atom_type_scat_dispersion_imag
_atom_type_scat_source
C 0 .002 .002 International_Tables_for_X-ray_Crystallography
N 0 .004 .003 International_Tables_for_X-ray_Crystallography
O 0 .008 .006 International_Tables_for_X-ray_Crystallography
H 0 0 0 International_Tables_for_X-ray_Crystallography
Ca 0 .203 .306 International_Tables_for_X-ray_Crystallography

loop_
_geom_angle_atom_site_label_1
_geom_angle_atom_site_label_2
_geom_angle_atom_site_label_3
_geom_angle
_geom_angle_publ_flag
O8C Ca O7C 97.0(2) yes
O8C Ca O8D 76.5(2) yes
O8C Ca O9C 110.9(2) yes
O8C Ca O9D 170.7(2) yes
O8C Ca O7D 71.2(3) yes
O7C Ca O8D 76.6(2) yes
O7C Ca O9C 105.2(2) yes
O7C Ca O9D 83.5(2) yes
O7C Ca O7D 166.0(2) yes
O8D Ca O9C 171.9(2) yes
O8D Ca O9D 94.6(2) yes
O8D Ca O7D 106.7(2) yes
O9C Ca O9D 77.9(2) yes
O9C Ca O7D 73.5(3) yes
O9D Ca O7D 109.4(2) yes
O9D Ca N3D 65.5(2) yes
O8D Ca N3D 65.5(2) yes
O7D Ca N3D 65.0(2) yes
N3C Ca N3D 166.6(2) yes
N3C Ca O9D 123.5(2) yes
N3C Ca O8D 120.1(2) yes
N3C Ca O7D 101.7(2) yes
O9C Ca N3D 108.1(2) yes
O9C Ca N3C 67.3(2) yes
O8C Ca N3D 107.5(2) yes
O8C Ca N3C 64.6(2) yes
O7C Ca N3D 127.3(2) yes
O7C Ca N3C 65.7(2) yes
O4A N1A O3A 123.2(9) yes
O4A N1A C4A 117.7(9) yes
O3A N1A C4A 119.1(8) yes
O6A N2A O5A 124.0(10) yes
O6A N2A C6A 118.7(9) yes
O5A N2A C6A 117.7(9) yes
O2A C1A O1A 125.6(8) yes
O2A C1A C2A 116.7(8) yes
O1A C1A C2A 117.7(6) yes
C3A C2A C7A 120.2(8) yes
C3A C2A C1A 120.7(7) yes
C7A C2A C1A 119.1(7) yes
H3A C3A C2A 121.8(8) ?
H3A C3A C4A 120.4(7) ?
C2A C3A C4A 117.8(8) yes
C5A C4A C3A 124.0(8) yes
C5A C4A N1A 118.7(8) yes
C3A C4A N1A 117.3(8) yes
H5A C5A C6A 122.4(9) ?
H5A C5A C4A 122.0(9) ?
C6A C5A C4A 115.6(8) yes
C5A C6A C7A 123.4(8) yes
C5A C6A N2A 117.7(8) yes
C7A C6A N2A 118.9(8) yes
H7A C7A C2A 120.5(8) ?
H7A C7A C6A 120.6(9) ?
C2A C7A C6A 118.9(7) yes
O3B N1B O4B 124.0(10) yes
O3B N1B C4B 117.0(10) yes
O4B N1B C4B 119.0(10) yes
O5B N2B O6B 127.5(9) yes
O5B N2B C6B 116.7(8) yes
O6B N2B C6B 115.8(8) yes
O2B C1B O1B 123.0(10) yes
O2B C1B C2B 118.0(10) yes
O1B C1B C2B 119.0(10) yes
C3B C2B C7B 122.7(9) yes
C3B C2B C1B 118.0(10) yes
C7B C2B C1B 119.8(9) yes
H3B C3B C4B 122.0(10) ?
H3B C3B C2B 121.0(10) ?
C4B C3B C2B 117.0(10) yes
C3B C4B C5B 124.5(9) yes
C3B C4B N1B 119.0(10) yes
C5B C4B N1B 116.0(10) yes
H5B C5B C6B 121.3(9) ?
H5B C5B C4B 122.1(9) ?
C6B C5B C4B 116.6(9) yes
C7B C6B C5B 121.3(8) yes
C7B C6B N2B 121.1(8) yes
C5B C6B N2B 117.6(8) yes
H7B C7B C6B 121.7(9) ?
H7B C7B C2B 120.1(8) ?
C6B C7B C2B 118.2(8) yes
H7C O7C C9C 102.4(6) ?
H7C O7C Ca 117.0(4) ?
C9C O7C Ca 120.0(5) yes
H8C O8C C11C 102.7(6) ?
H8C O8C Ca 136.9(4) ?
C11C O8C Ca 117.3(5) yes
H9C O9C C13C 96.1(6) ?
H9C O9C Ca 136.2(5) ?
C13C O9C Ca 116.5(5) yes
C8C N3C C10C 112.8(7) ?
C8C N3C C12C 110.6(6) yes
C10C N3C C12C 110.5(7) yes
H81C C8C H82C 98.0(6) ?
H81C C8C N3C 112.2(8) ?
H81C C8C C9C 111.8(8) ?
H82C C8C N3C 111.6(8) ?
H82C C8C C9C 111.8(8) ?
N3C C8C C9C 111.0(6) yes
H92C C9C H91C 98.1(7) ?
H92C C9C O7C 111.9(8) ?
H92C C9C C8C 114.3(6) ?
H91C C9C O7C 111.8(6) ?
H91C C9C C8C 113.3(8) ?
O7C C9C C8C 107.4(7) yes
H102C C10C H101C 98.2(8) ?
H102C C10C C11C 113.0(10) ?
H102C C10C N3C 110.8(8) ?
H101C C10C C11C 112.3(9) ?
H101C C10C N3C 110.4(9) ?
C11C C10C N3C 111.6(8) yes
H111C C11C H112C 98.0(10) ?
H111C C11C O8C 112.6(8) ?
H111C C11C C10C 113.2(8) ?
H112C C11C O8C 112.9(7) ?
H112C C11C C10C 113.4(9) ?
O8C C11C C10C 106.5(9) yes
H122C C12C H121C 98.3(8) ?
H122C C12C N3C 111.1(8) ?
H122C C12C C13C 112.8(8) ?
H121C C12C N3C 110.8(7) ?
H121C C12C C13C 111.2(9) ?
N3C C12C C13C 112.0(7) yes
H132C C13C H131C 98.3(8) ?
H132C C13C O9C 113.7(9) ?
H132C C13C C12C 113.3(9) ?
H131C C13C O9C 113.3(9) ?
H131C C13C C12C 111.9(9) ?
O9C C13C C12C 106.4(7) yes
H7D O7D C9D 116.8(8) ?
H7D O7D Ca 115.5(4) ?
C9D O7D Ca 120.9(7) yes
H8D O8D C11D 118.2(6) ?
H8D O8D Ca 120.1(3) ?
C11D O8D Ca 120.3(5) yes
H9D O9D C13D 120.6(6) ?
H9D O9D Ca 114.0(4) ?
C13D O9D Ca 123.7(5) yes
C10D N3D C12D 111.0(10) yes
C10D N3D C8D 109.0(10) yes
C12D N3D C8D 112.0(10) yes
H81D C8D H82D 97.2(9) ?
H81D C8D C9D 110.0(10) ?
H81D C8D N3D 111.0(10) ?
H82D C8D C9D 108.0(10) ?
H82D C8D N3D 110.0(10) ?
C9D C8D N3D 118.3(9) yes
H91D C9D H92D 98.0(10) ?
H91D C9D O7D 111.7(9) ?
H91D C9D C8D 111.2(9) ?
H92D C9D O7D 111.2(8) ?
H92D C9D C8D 109.0(10) ?
O7D C9D C8D 114.0(10) yes
H101D C10D H102D 96.0(10) ?
H101D C10D C11D 111.0(10) ?
H101D C10D N3D 109.0(10) ?
H102D C10D C11D 107.0(10) ?
H102D C10D N3D 105.0(10) ?
C11D C10D N3D 125.0(10) yes
H111D C11D H112D 99.0(8) ?
H111D C11D C10D 114.0(10) ?
H111D C11D O8D 111.0(10) ?
H112D C11D C10D 109.0(10) ?
H112D C11D O8D 109.9(8) ?
C10D C11D O8D 113.0(8) yes
H121D C12D H122D 96.0(10) ?
H121D C12D C13D 111.0(10) ?
H121D C12D N3D 110(2) ?
H122D C12D C13D 106(2) ?
H122D C12D N3D 104.0(10) ?
C13D C12D N3D 125.0(10) yes
H132D C13D H131D 98.6(8) ?
H132D C13D C12D 109.0(10) ?
H132D C13D O9D 111.0(10) ?
H131D C13D C12D 113.0(10) ?
H131D C13D O9D 110.1(7) ?
C12D C13D O9D 114.1(9) yes

loop_
_geom_bond_atom_site_label_1
_geom_bond_atom_site_label_2
_geom_bond_distance
_geom_bond_publ_flag
Ca O8C 2.393(7) yes
Ca O7C 2.400(6) yes
Ca O8D 2.409(5) yes
Ca O9C 2.424(6) yes
Ca O9D 2.424(6) yes
Ca O7D 2.454(8) yes
Ca N3C 2.730(5) yes
Ca N3D 2.708(5) yes
O1A C1A 1.255(11) yes
O2A C1A 1.231(9) yes
O3A N1A 1.214(13) yes
O4A N1A 1.203(13) yes
O5A N2A 1.213(14) yes
O6A N2A 1.206(13) yes
N1A C4A 1.496(11) yes
N2A C6A 1.472(14) yes
C1A C2A 1.526(12) yes
C2A C3A 1.376(10) yes
C2A C7A 1.381(12) yes
C3A H3A 1.018(8) ?
C3A C4A 1.394(12) yes
C4A C5A 1.371(13) yes
C5A H5A 1.014(9) ?
C5A C6A 1.369(12) yes
C6A C7A 1.382(12) yes
C7A H7A 1.011(8) ?
O1B C1B 1.203(16) yes
O2B C1B 1.189(16) yes
O3B N1B 1.211(16) yes
O4B N1B 1.214(18) yes
O5B N2B 1.239(12) yes
O6B N2B 1.263(11) yes
N1B C4B 1.487(14) yes
N2B C6B 1.551(13) yes
C1B C2B 1.454(13) yes
C2B C3B 1.378(14) yes
C2B C7B 1.390(14) yes
C3B H3B 1.020(10) ?
C3B C4B 1.352(15) yes
C4B C5B 1.401(14) yes
C5B H5B 1.020(10) ?
C5B C6B 1.391(12) yes
C6B C7B 1.387(12) yes
C7B H7B 1.009(8) ?
O7C H7C .827(6) ?
O7C C9C 1.433(9) yes
O8C H8C .994(6) ?
O8C C11C 1.421(10) yes
O9C H9C 1.140(8) ?
O9C C13C 1.459(11) yes
N3C C8C 1.470(12) yes
N3C C10C 1.476(12) yes
N3C C12C 1.482(11) yes
C8C H81C 1.012(9) ?
C8C H82C 1.020(7) ?
C8C C9C 1.486(12) yes
C9C H92C 1.013(9) ?
C9C H91C 1.015(8) ?
C10C H102C 1.013(8) ?
C10C H101C 1.020(10) ?
C10C C11C 1.468(16) yes
C11C H111C 1.010(10) ?
C11C H112C 1.010(10) ?
C12C H122C 1.010(7) ?
C12C H121C 1.020(10) ?
C12C C13C 1.495(14) yes
C13C H132C 1.010(8) ?
C13C H131C 1.020(10) ?
O7D H7D 1.097(7) ?
O7D C9D 1.349(12) yes
O8D H8D 1.116(6) ?
O8D C11D 1.423(10) yes
O9D H9D .950(5) ?
O9D C13D 1.416(10) yes
N3D C10D 1.396(14) yes
N3D C12D 1.42(2) yes
N3D C8D 1.431(16) yes
C8D H81D 1.010(10) ?
C8D H82D 1.030(10) ?
C8D C9D 1.429(17) yes
C9D H91D 1.020(10) ?
C9D H92D 1.020(10) ?
C10D H101D .990(10) ?
C10D H102D 1.06(2) ?
C10D C11D 1.352(16) yes
C11D H111D 1.000(10) ?
C11D H112D 1.020(10) ?
C12D H121D .980(10) ?
C12D H122D 1.09(2) ?
C12D C13D 1.34(2) yes
C13D H131D 1.020(10) ?

loop_
_geom_torsion_atom_site_label_1
_geom_torsion_atom_site_label_2
_geom_torsion_atom_site_label_3
_geom_torsion_atom_site_label_4
_geom_torsion
_geom_torsion_publ_flag
C10C N3C C12C C13C 159.5(7) yes
C8C N3C C12C C13C -74.9(9) yes
C8C N3C C10C C11C 149.5(8) yes
C10C N3C C8C C9C -79.4(9) yes
C12C N3C C8C C9C 156.3(7) yes
C12C N3C C10C C11C -86.1(9) yes
N3C C8C C9C O7C -59.7(8) yes
N3C C10C C11C O8C -57.7(10) yes
N3C C12C C13C O9C -63.8(9) yes
C10D N3D C12D C13D 99.6(17) yes
C8D N3D C12D C13D -139.5(15) yes
C8D N3D C10D C11D 109.0(14) yes
C10D N3D C8D C9D -136.7(12) yes
C12D N3D C8D C9D 101.3(13) yes
C12D N3D C10D C11D -128.4(14) yes
N3D C8D C9D O7D 37.1(15) yes
N3D C10D C11D O8D 28.7(17) yes
N3D C12D C13D O9D 23(2) yes
